data_4075431
loop_
_publ_author_name
'Clement, Nicolas D.'
'Cavell, Kingsley J.'
'Ooi, Li-ling'

_publ_section_title
;
 Zerovalent N-Heterocyclic Carbene Complexes of Palladium and Nickel
 Dimethyl Fumarate:&#x00A0; Synthesis, Structure, and Dynamic Behavior
;
_journal_issue 17
_journal_name_full Organometallics
_journal_page_first 4155
_journal_paper_doi 10.1021/om0602759
_journal_volume 25
_journal_year 2006
_chemical_formula_sum 'C33 H36 N2 O8 Pd'
_chemical_formula_weight 695.04
_chemical_name_common kjc0413
_chemical_name_systematic
;
 ?
;
_space_group_IT_number 14
_symmetry_cell_setting monoclinic
_symmetry_space_group_name_Hall '-P 2yab'
_symmetry_space_group_name_H-M 'P 1 21/a 1'
_atom_sites_solution_hydrogens geom
_atom_sites_solution_primary direct
_atom_sites_solution_secondary difmap
_audit_creation_method SHELXL-97
_cell_angle_alpha 90.00
_cell_angle_beta 92.297(2)
_cell_angle_gamma 90.00
_cell_formula_units_Z 4
_cell_length_a 16.6095(3)
_cell_length_b 10.6179(2)
_cell_length_c 18.3565(3)
_cell_measurement_reflns_used 24381
_cell_measurement_temperature 150(2)
_cell_measurement_theta_max 27.485
_cell_measurement_theta_min 2.91
_cell_volume 3234.71(10)
_computing_cell_refinement 'HKL Scalepack (Otwinowski & Minor 1997)'
_computing_data_collection 'Collect (Nonius BV, 1997-2000)'
_computing_data_reduction 'HKL Denzo and Scalepack (Otwinowski & Minor 1997)'
_computing_molecular_graphics 'Ortep-3 for Windows (Farrugia, 1997)'
_computing_publication_material 'WinGX publication routines (Farrugia, 1999)'
_computing_structure_refinement 'SHELXL-97 (Sheldrick, 1997)'
_computing_structure_solution 'Sir-92 (A. Altomare et al., 1992)'
_diffrn_ambient_temperature 150(2)
_diffrn_measured_fraction_theta_full 0.994
_diffrn_measured_fraction_theta_max 0.994
_diffrn_measurement_device_type KappaCCD
_diffrn_measurement_method CCD
_diffrn_radiation_monochromator graphite
_diffrn_radiation_source 'fine-focus sealed tube'
_diffrn_radiation_type MoK\a
_diffrn_radiation_wavelength 0.71073
_diffrn_reflns_av_R_equivalents 0.1093
_diffrn_reflns_av_sigmaI/netI 0.0681
_diffrn_reflns_limit_h_max 21
_diffrn_reflns_limit_h_min -21
_diffrn_reflns_limit_k_max 13
_diffrn_reflns_limit_k_min -13
_diffrn_reflns_limit_l_max 23
_diffrn_reflns_limit_l_min -23
_diffrn_reflns_number 32891
_diffrn_reflns_theta_full 27.48
_diffrn_reflns_theta_max 27.48
_diffrn_reflns_theta_min 2.93
_exptl_absorpt_coefficient_mu 0.626
_exptl_absorpt_correction_T_max 0.9815
_exptl_absorpt_correction_T_min 0.8850
_exptl_absorpt_correction_type multi-scan
_exptl_absorpt_process_details 'Sortav (Blessing, 1995)'
_exptl_crystal_colour colourless
_exptl_crystal_density_diffrn 1.427
_exptl_crystal_density_method 'not measured'
_exptl_crystal_description plate
_exptl_crystal_F_000 1432
_exptl_crystal_size_max 0.20
_exptl_crystal_size_mid 0.15
_exptl_crystal_size_min 0.03
_refine_diff_density_max 1.093
_refine_diff_density_min -0.784
_refine_diff_density_rms 0.097
_refine_ls_extinction_method none
_refine_ls_goodness_of_fit_ref 1.043
_refine_ls_hydrogen_treatment constr
_refine_ls_matrix_type full
_refine_ls_number_parameters 407
_refine_ls_number_reflns 7380
_refine_ls_number_restraints 0
_refine_ls_restrained_S_all 1.043
_refine_ls_R_factor_all 0.0590
_refine_ls_R_factor_gt 0.0429
_refine_ls_shift/su_max 0.002
_refine_ls_shift/su_mean 0.000
_refine_ls_structure_factor_coef Fsqd
_refine_ls_weighting_details 'calc w=1/[\s^2^(Fo^2^)+(0.0354P)^2^+3.1752P] where P=(Fo^2^+2Fc^2^)/3'
_refine_ls_weighting_scheme calc
_refine_ls_wR_factor_gt 0.0988
_refine_ls_wR_factor_ref 0.1060
_reflns_number_gt 5971
_reflns_number_total 7380
_reflns_threshold_expression >2sigma(I)
_cod_data_source_file om0602759si20060618_090404.cif
_cod_data_source_block kjc0413
_cod_original_cell_volume 3234.7(1)
_cod_original_sg_symbol_H-M 'P 21/a'
_cod_database_code 4075431

loop_
_symmetry_equiv_pos_as_xyz
'x, y, z'
'-x+1/2, y+1/2, -z'
'-x, -y, -z'
'x-1/2, -y-1/2, z'

loop_
_atom_site_label
_atom_site_type_symbol
_atom_site_fract_x
_atom_site_fract_y
_atom_site_fract_z
_atom_site_U_iso_or_equiv
_atom_site_adp_type
_atom_site_occupancy
_atom_site_symmetry_multiplicity
_atom_site_calc_flag
_atom_site_refinement_flags
C1 C 0.78935(16) 0.1330(3) 0.24877(14) 0.0162(5) Uani 1 1 d .
C2 C 0.82930(19) 0.3348(3) 0.26940(16) 0.0240(6) Uani 1 1 d .
H2 H 0.8612 0.4047 0.2851 0.029 Uiso 1 1 calc R
C3 C 0.75693(19) 0.3394(3) 0.23404(17) 0.0256(7) Uani 1 1 d .
H3 H 0.7276 0.4130 0.2203 0.031 Uiso 1 1 calc R
C4 C 0.65994(17) 0.1834(3) 0.18064(15) 0.0200(6) Uani 1 1 d .
C5 C 0.59520(18) 0.1295(3) 0.21623(16) 0.0236(6) Uani 1 1 d .
C6 C 0.52596(19) 0.1014(3) 0.17481(18) 0.0278(7) Uani 1 1 d .
H6 H 0.4821 0.0631 0.1980 0.033 Uiso 1 1 calc R
C7 C 0.51824(19) 0.1272(3) 0.10042(18) 0.0293(7) Uani 1 1 d .
C8 C 0.58316(19) 0.1835(3) 0.06782(17) 0.0289(7) Uani 1 1 d .
H8 H 0.5788 0.2027 0.0173 0.035 Uiso 1 1 calc R
C9 C 0.65432(18) 0.2128(3) 0.10662(16) 0.0245(7) Uani 1 1 d .
C10 C 0.59920(19) 0.1035(3) 0.29643(17) 0.0289(7) Uani 1 1 d .
H10A H 0.5453 0.1116 0.3157 0.043 Uiso 1 1 calc R
H10B H 0.6356 0.1640 0.3210 0.043 Uiso 1 1 calc R
H10C H 0.6193 0.0178 0.3051 0.043 Uiso 1 1 calc R
C11 C 0.4409(2) 0.0979(4) 0.0583(2) 0.0453(10) Uani 1 1 d .
H11A H 0.4267 0.0093 0.0655 0.068 Uiso 1 1 calc R
H11B H 0.4479 0.1135 0.0063 0.068 Uiso 1 1 calc R
H11C H 0.3977 0.1517 0.0756 0.068 Uiso 1 1 calc R
C12 C 0.7236(2) 0.2743(3) 0.06908(18) 0.0338(8) Uani 1 1 d .
H12A H 0.7194 0.2557 0.0168 0.051 Uiso 1 1 calc R
H12B H 0.7747 0.2415 0.0897 0.051 Uiso 1 1 calc R
H12C H 0.7216 0.3657 0.0764 0.051 Uiso 1 1 calc R
C13 C 0.92264(17) 0.1659(3) 0.31508(15) 0.0184(6) Uani 1 1 d .
C14 C 0.98016(17) 0.1034(3) 0.27490(15) 0.0193(6) Uani 1 1 d .
C15 C 1.04980(18) 0.0616(3) 0.31202(17) 0.0247(6) Uani 1 1 d .
H15 H 1.0893 0.0183 0.2857 0.030 Uiso 1 1 calc R
C16 C 1.0633(2) 0.0808(3) 0.38583(17) 0.0302(7) Uani 1 1 d .
C17 C 1.0063(2) 0.1465(3) 0.42332(16) 0.0298(7) Uani 1 1 d .
H17 H 1.0155 0.1612 0.4740 0.036 Uiso 1 1 calc R
C18 C 0.93593(18) 0.1919(3) 0.38915(16) 0.0246(7) Uani 1 1 d .
C19 C 0.97056(18) 0.0827(3) 0.19414(15) 0.0244(6) Uani 1 1 d .
H19A H 1.0229 0.0925 0.1720 0.037 Uiso 1 1 calc R
H19B H 0.9326 0.1446 0.1730 0.037 Uiso 1 1 calc R
H19C H 0.9500 -0.0024 0.1847 0.037 Uiso 1 1 calc R
C20 C 1.1398(2) 0.0326(4) 0.4243(2) 0.0464(10) Uani 1 1 d .
H20A H 1.1793 0.1010 0.4287 0.070 Uiso 1 1 calc R
H20B H 1.1620 -0.0366 0.3960 0.070 Uiso 1 1 calc R
H20C H 1.1274 0.0022 0.4730 0.070 Uiso 1 1 calc R
C21 C 0.8779(2) 0.2710(4) 0.43137(18) 0.0365(8) Uani 1 1 d .
H21A H 0.8820 0.2475 0.4830 0.055 Uiso 1 1 calc R
H21B H 0.8228 0.2564 0.4122 0.055 Uiso 1 1 calc R
H21C H 0.8915 0.3603 0.4262 0.055 Uiso 1 1 calc R
C22 C 0.8905(2) 0.0596(4) 0.0015(2) 0.0451(10) Uani 1 1 d .
H22A H 0.9402 0.0732 0.0310 0.068 Uiso 1 1 calc R
H22B H 0.8772 0.1360 -0.0264 0.068 Uiso 1 1 calc R
H22C H 0.8980 -0.0108 -0.0321 0.068 Uiso 1 1 calc R
C23 C 0.83507(18) -0.0731(3) 0.09011(15) 0.0238(6) Uani 1 1 d .
C24 C 0.76366(18) -0.0954(3) 0.13424(15) 0.0212(6) Uani 1 1 d .
C25 C 0.75995(18) -0.2119(3) 0.17156(15) 0.0215(6) Uani 1 1 d .
C26 C 0.68068(19) -0.2728(3) 0.18300(16) 0.0255(7) Uani 1 1 d .
C27 C 0.5394(2) -0.2497(4) 0.1681(2) 0.0384(8) Uani 1 1 d .
H27A H 0.5340 -0.3037 0.1249 0.058 Uiso 1 1 calc R
H27B H 0.4984 -0.1833 0.1651 0.058 Uiso 1 1 calc R
H27C H 0.5321 -0.3004 0.2119 0.058 Uiso 1 1 calc R
C28 C 0.6786(2) 0.1086(4) 0.48544(19) 0.0431(9) Uani 1 1 d .
H28A H 0.6280 0.1186 0.4567 0.065 Uiso 1 1 calc R
H28B H 0.6941 0.1895 0.5075 0.065 Uiso 1 1 calc R
H28C H 0.6712 0.0462 0.5240 0.065 Uiso 1 1 calc R
C29 C 0.72982(19) -0.0464(3) 0.40717(15) 0.0257(7) Uani 1 1 d .
C30 C 0.80030(18) -0.0847(3) 0.36596(15) 0.0207(6) Uani 1 1 d .
C31 C 0.79939(19) -0.2053(3) 0.33343(15) 0.0237(6) Uani 1 1 d .
C32 C 0.8749(2) -0.2788(3) 0.32768(16) 0.0297(7) Uani 1 1 d .
C33 C 1.0144(2) -0.2856(4) 0.3587(2) 0.0483(10) Uani 1 1 d .
H33A H 1.0100 -0.3468 0.3983 0.073 Uiso 1 1 calc R
H33B H 1.0590 -0.2276 0.3704 0.073 Uiso 1 1 calc R
H33C H 1.0247 -0.3301 0.3132 0.073 Uiso 1 1 calc R
N1 N 0.84860(14) 0.2083(2) 0.27854(12) 0.0186(5) Uani 1 1 d .
N2 N 0.73308(15) 0.2149(2) 0.22142(13) 0.0211(5) Uani 1 1 d .
O1 O 0.82543(14) 0.0305(2) 0.04896(12) 0.0325(5) Uani 1 1 d .
O2 O 0.89424(13) -0.1399(2) 0.08829(11) 0.0307(5) Uani 1 1 d .
O3 O 0.61839(13) -0.1933(2) 0.17163(13) 0.0348(5) Uani 1 1 d .
O4 O 0.67223(15) -0.3820(2) 0.19761(14) 0.0389(6) Uani 1 1 d .
O5 O 0.74102(14) 0.0664(2) 0.43858(11) 0.0296(5) Uani 1 1 d .
O6 O 0.66913(14) -0.1090(2) 0.41421(12) 0.0359(6) Uani 1 1 d .
O7 O 0.94029(15) -0.2156(2) 0.35021(14) 0.0412(6) Uani 1 1 d .
O8 O 0.87719(18) -0.3873(3) 0.30788(17) 0.0555(8) Uani 1 1 d .
Pd1 Pd 0.784054(12) -0.06572(2) 0.249770(10) 0.01613(8) Uani 1 1 d .

loop_
_atom_site_aniso_label
_atom_site_aniso_U_11
_atom_site_aniso_U_22
_atom_site_aniso_U_33
_atom_site_aniso_U_23
_atom_site_aniso_U_13
_atom_site_aniso_U_12
C1 0.0160(13) 0.0159(14) 0.0166(13) 0.0023(10) 0.0015(10) 0.0015(11)
C2 0.0263(16) 0.0149(15) 0.0309(16) -0.0012(12) 0.0031(13) -0.0012(12)
C3 0.0259(16) 0.0157(15) 0.0352(17) 0.0027(12) 0.0023(13) 0.0052(12)
C4 0.0152(14) 0.0193(15) 0.0253(15) 0.0016(12) -0.0021(11) 0.0051(11)
C5 0.0233(16) 0.0183(16) 0.0294(16) 0.0043(12) 0.0034(12) 0.0054(12)
C6 0.0201(15) 0.0252(17) 0.0385(18) -0.0026(14) 0.0043(13) 0.0013(13)
C7 0.0233(16) 0.0278(18) 0.0364(18) -0.0060(14) -0.0045(13) 0.0079(13)
C8 0.0280(17) 0.0336(19) 0.0245(16) 0.0023(13) -0.0054(13) 0.0106(14)
C9 0.0201(15) 0.0272(17) 0.0262(15) 0.0075(12) -0.0004(12) 0.0077(12)
C10 0.0247(16) 0.0327(18) 0.0294(17) 0.0119(14) 0.0042(13) 0.0029(13)
C11 0.0290(19) 0.056(3) 0.050(2) -0.0128(19) -0.0113(16) 0.0031(17)
C12 0.0302(18) 0.042(2) 0.0289(17) 0.0113(15) 0.0011(13) 0.0024(15)
C13 0.0163(14) 0.0175(14) 0.0211(14) -0.0003(11) -0.0026(11) -0.0030(11)
C14 0.0187(14) 0.0165(14) 0.0225(14) -0.0019(11) -0.0016(11) -0.0032(11)
C15 0.0198(15) 0.0230(16) 0.0312(16) -0.0030(12) -0.0024(12) 0.0014(12)
C16 0.0286(17) 0.0307(19) 0.0303(17) 0.0018(13) -0.0105(13) -0.0062(14)
C17 0.0340(18) 0.036(2) 0.0182(15) 0.0004(13) -0.0075(13) -0.0104(15)
C18 0.0253(16) 0.0263(17) 0.0223(15) -0.0043(12) 0.0031(12) -0.0087(13)
C19 0.0212(15) 0.0299(18) 0.0220(15) -0.0073(12) 0.0003(11) -0.0008(13)
C20 0.039(2) 0.050(2) 0.048(2) -0.0005(18) -0.0238(17) 0.0049(18)
C21 0.040(2) 0.040(2) 0.0301(18) -0.0130(15) 0.0069(15) -0.0040(16)
C22 0.047(2) 0.058(3) 0.0299(18) 0.0045(17) 0.0069(16) -0.018(2)
C23 0.0250(16) 0.0315(18) 0.0146(13) -0.0051(12) -0.0027(11) -0.0047(14)
C24 0.0216(15) 0.0228(16) 0.0189(14) -0.0002(11) -0.0029(11) -0.0011(12)
C25 0.0248(15) 0.0211(16) 0.0181(14) -0.0047(11) -0.0046(11) -0.0025(12)
C26 0.0312(17) 0.0232(17) 0.0215(15) -0.0042(12) -0.0050(12) -0.0011(13)
C27 0.0237(18) 0.036(2) 0.055(2) -0.0029(17) 0.0004(16) -0.0082(15)
C28 0.046(2) 0.053(2) 0.0304(19) -0.0020(17) 0.0087(16) 0.0143(19)
C29 0.0281(17) 0.0335(19) 0.0150(14) 0.0083(12) -0.0037(12) -0.0003(14)
C30 0.0234(15) 0.0226(16) 0.0158(13) 0.0043(11) -0.0023(11) 0.0001(12)
C31 0.0322(17) 0.0213(16) 0.0171(14) 0.0053(11) -0.0056(12) -0.0031(13)
C32 0.043(2) 0.0222(17) 0.0231(15) 0.0016(12) -0.0085(14) 0.0018(14)
C33 0.034(2) 0.051(3) 0.060(3) -0.0077(19) -0.0102(18) 0.0191(18)
N1 0.0159(12) 0.0165(12) 0.0232(12) -0.0030(9) -0.0010(9) 0.0003(9)
N2 0.0197(12) 0.0192(13) 0.0244(12) 0.0035(10) 0.0017(10) 0.0022(10)
O1 0.0348(13) 0.0368(14) 0.0261(12) 0.0059(10) 0.0056(10) -0.0034(10)
O2 0.0232(12) 0.0423(15) 0.0263(11) -0.0096(10) -0.0042(9) 0.0021(10)
O3 0.0211(12) 0.0256(13) 0.0572(15) 0.0022(11) -0.0051(10) -0.0029(10)
O4 0.0392(15) 0.0217(13) 0.0559(16) 0.0069(11) 0.0004(12) -0.0037(11)
O5 0.0316(12) 0.0334(13) 0.0240(11) -0.0048(9) 0.0021(9) 0.0035(10)
O6 0.0327(13) 0.0461(15) 0.0291(12) 0.0079(11) 0.0044(10) -0.0071(11)
O7 0.0298(13) 0.0322(14) 0.0603(16) -0.0121(12) -0.0136(11) 0.0099(11)
O8 0.0599(19) 0.0214(14) 0.084(2) -0.0112(13) -0.0185(16) 0.0061(13)
Pd1 0.01719(12) 0.01458(12) 0.01636(12) 0.00092(8) -0.00274(8) -0.00056(9)

loop_
_atom_type_symbol
_atom_type_description
_atom_type_scat_dispersion_real
_atom_type_scat_dispersion_imag
_atom_type_scat_source
C C 0.0033 0.0016 'International Tables Vol C Tables 4.2.6.8 and 6.1.1.4'
H H 0.0000 0.0000 'International Tables Vol C Tables 4.2.6.8 and 6.1.1.4'
N N 0.0061 0.0033 'International Tables Vol C Tables 4.2.6.8 and 6.1.1.4'
O O 0.0106 0.0060 'International Tables Vol C Tables 4.2.6.8 and 6.1.1.4'
Pd Pd -0.9988 1.0072 'International Tables Vol C Tables 4.2.6.8 and 6.1.1.4'

loop_
_geom_angle_atom_site_label_1
_geom_angle_atom_site_label_2
_geom_angle_atom_site_label_3
_geom_angle
N2 C1 N1 104.3(2)
N2 C1 Pd1 128.0(2)
N1 C1 Pd1 127.7(2)
C3 C2 N1 106.9(3)
C2 C3 N2 106.8(3)
C9 C4 C5 121.5(3)
C9 C4 N2 118.5(3)
C5 C4 N2 119.9(3)
C6 C5 C4 117.9(3)
C6 C5 C10 120.2(3)
C4 C5 C10 121.9(3)
C5 C6 C7 122.5(3)
C8 C7 C6 117.7(3)
C8 C7 C11 121.9(3)
C6 C7 C11 120.4(3)
C7 C8 C9 122.3(3)
C8 C9 C4 118.1(3)
C8 C9 C12 120.6(3)
C4 C9 C12 121.2(3)
C18 C13 C14 121.6(3)
C18 C13 N1 119.2(2)
C14 C13 N1 119.3(2)
C15 C14 C13 117.7(3)
C15 C14 C19 119.3(3)
C13 C14 C19 122.9(3)
C16 C15 C14 122.2(3)
C15 C16 C17 118.4(3)
C15 C16 C20 120.5(3)
C17 C16 C20 121.1(3)
C16 C17 C18 122.1(3)
C17 C18 C13 117.9(3)
C17 C18 C21 120.1(3)
C13 C18 C21 121.9(3)
O2 C23 O1 122.9(3)
O2 C23 C24 126.1(3)
O1 C23 C24 111.0(3)
C25 C24 C23 117.1(3)
C25 C24 Pd1 70.15(16)
C23 C24 Pd1 114.61(19)
C24 C25 C26 120.2(3)
C24 C25 Pd1 71.36(16)
C26 C25 Pd1 111.26(19)
O4 C26 O3 123.0(3)
O4 C26 C25 124.3(3)
O3 C26 C25 112.6(3)
O6 C29 O5 122.9(3)
O6 C29 C30 125.5(3)
O5 C29 C30 111.6(3)
C31 C30 C29 118.1(3)
C31 C30 Pd1 70.54(16)
C29 C30 Pd1 114.34(19)
C30 C31 C32 120.8(3)
C30 C31 Pd1 71.03(16)
C32 C31 Pd1 112.9(2)
O8 C32 O7 122.6(3)
O8 C32 C31 124.0(3)
O7 C32 C31 113.3(3)
C1 N1 C2 111.0(2)
C1 N1 C13 126.0(2)
C2 N1 C13 122.9(2)
C1 N2 C3 111.0(2)
C1 N2 C4 126.6(2)
C3 N2 C4 122.3(2)
C23 O1 C22 116.0(3)
C26 O3 C27 116.1(3)
C29 O5 C28 116.3(3)
C32 O7 C33 117.2(3)
C1 Pd1 C25 136.48(11)
C1 Pd1 C31 133.93(11)
C25 Pd1 C31 89.59(12)
C1 Pd1 C30 95.68(10)
C25 Pd1 C30 127.60(11)
C31 Pd1 C30 38.44(11)
C1 Pd1 C24 98.17(11)
C25 Pd1 C24 38.49(11)
C31 Pd1 C24 127.83(11)
C30 Pd1 C24 166.09(12)

loop_
_geom_bond_atom_site_label_1
_geom_bond_atom_site_label_2
_geom_bond_distance
C1 N2 1.358(3)
C1 N1 1.365(4)
C1 Pd1 2.111(3)
C2 C3 1.344(4)
C2 N1 1.390(4)
C3 N2 1.396(4)
C4 C9 1.394(4)
C4 C5 1.402(4)
C4 N2 1.441(4)
C5 C6 1.386(4)
C5 C10 1.497(4)
C6 C7 1.394(5)
C7 C8 1.389(5)
C7 C11 1.506(5)
C8 C9 1.390(4)
C9 C12 1.513(4)
C13 C18 1.397(4)
C13 C14 1.397(4)
C13 N1 1.449(4)
C14 C15 1.392(4)
C14 C19 1.501(4)
C15 C16 1.380(4)
C16 C17 1.382(5)
C16 C20 1.517(5)
C17 C18 1.391(4)
C18 C21 1.515(4)
C22 O1 1.448(4)
C23 O2 1.213(4)
C23 O1 1.340(4)
C23 C24 1.482(4)
C24 C25 1.417(4)
C24 Pd1 2.157(3)
C25 C26 1.489(4)
C25 Pd1 2.141(3)
C26 O4 1.200(4)
C26 O3 1.345(4)
C27 O3 1.442(4)
C28 O5 1.445(4)
C29 O6 1.219(4)
C29 O5 1.339(4)
C29 C30 1.476(4)
C30 C31 1.412(4)
C30 Pd1 2.149(3)
C31 C32 1.484(5)
C31 Pd1 2.142(3)
C32 O8 1.209(4)
C32 O7 1.329(4)
C33 O7 1.441(4)

loop_
_geom_torsion_atom_site_label_1
_geom_torsion_atom_site_label_2
_geom_torsion_atom_site_label_3
_geom_torsion_atom_site_label_4
_geom_torsion
N1 C2 C3 N2 -0.5(3)
C9 C4 C5 C6 2.5(4)
N2 C4 C5 C6 179.7(3)
C9 C4 C5 C10 -176.9(3)
N2 C4 C5 C10 0.2(4)
C4 C5 C6 C7 -1.4(5)
C10 C5 C6 C7 178.0(3)
C5 C6 C7 C8 -0.2(5)
C5 C6 C7 C11 -178.4(3)
C6 C7 C8 C9 0.7(5)
C11 C7 C8 C9 178.9(3)
C7 C8 C9 C4 0.3(5)
C7 C8 C9 C12 -179.9(3)
C5 C4 C9 C8 -2.0(5)
N2 C4 C9 C8 -179.2(3)
C5 C4 C9 C12 178.3(3)
N2 C4 C9 C12 1.1(4)
C18 C13 C14 C15 3.5(4)
N1 C13 C14 C15 -178.6(3)
C18 C13 C14 C19 -175.2(3)
N1 C13 C14 C19 2.7(4)
C13 C14 C15 C16 -0.5(5)
C19 C14 C15 C16 178.1(3)
C14 C15 C16 C17 -1.5(5)
C14 C15 C16 C20 179.5(3)
C15 C16 C17 C18 0.8(5)
C20 C16 C17 C18 179.8(3)
C16 C17 C18 C13 2.0(5)
C16 C17 C18 C21 -175.9(3)
C14 C13 C18 C17 -4.1(4)
N1 C13 C18 C17 177.9(3)
C14 C13 C18 C21 173.6(3)
N1 C13 C18 C21 -4.3(4)
O2 C23 C24 C25 -7.4(4)
O1 C23 C24 C25 170.3(2)
O2 C23 C24 Pd1 71.9(3)
O1 C23 C24 Pd1 -110.4(2)
C23 C24 C25 C26 -147.5(3)
Pd1 C24 C25 C26 104.3(3)
C23 C24 C25 Pd1 108.2(2)
C24 C25 C26 O4 161.3(3)
Pd1 C25 C26 O4 -118.5(3)
C24 C25 C26 O3 -15.6(4)
Pd1 C25 C26 O3 64.6(3)
O6 C29 C30 C31 -2.0(4)
O5 C29 C30 C31 176.2(2)
O6 C29 C30 Pd1 78.0(3)
O5 C29 C30 Pd1 -103.7(2)
C29 C30 C31 C32 -146.2(3)
Pd1 C30 C31 C32 105.9(3)
C29 C30 C31 Pd1 107.9(2)
C30 C31 C32 O8 171.6(3)
Pd1 C31 C32 O8 -107.6(3)
C30 C31 C32 O7 -5.1(4)
Pd1 C31 C32 O7 75.8(3)
N2 C1 N1 C2 -0.3(3)
Pd1 C1 N1 C2 -177.55(19)
N2 C1 N1 C13 179.9(2)
Pd1 C1 N1 C13 2.6(4)
C3 C2 N1 C1 0.5(3)
C3 C2 N1 C13 -179.6(2)
C18 C13 N1 C1 -115.4(3)
C14 C13 N1 C1 66.7(4)
C18 C13 N1 C2 64.8(4)
C14 C13 N1 C2 -113.2(3)
N1 C1 N2 C3 -0.1(3)
Pd1 C1 N2 C3 177.23(19)
N1 C1 N2 C4 176.4(2)
Pd1 C1 N2 C4 -6.3(4)
C2 C3 N2 C1 0.3(3)
C2 C3 N2 C4 -176.3(2)
C9 C4 N2 C1 -109.7(3)
C5 C4 N2 C1 73.1(4)
C9 C4 N2 C3 66.4(4)
C5 C4 N2 C3 -110.8(3)
O2 C23 O1 C22 -0.3(4)
C24 C23 O1 C22 -178.1(3)
O4 C26 O3 C27 -8.2(4)
C25 C26 O3 C27 168.8(3)
O6 C29 O5 C28 3.3(4)
C30 C29 O5 C28 -174.9(3)
O8 C32 O7 C33 -7.2(5)
C31 C32 O7 C33 169.5(3)
N2 C1 Pd1 C25 51.7(3)
N1 C1 Pd1 C25 -131.7(2)
N2 C1 Pd1 C31 -127.0(2)
N1 C1 Pd1 C31 49.7(3)
N2 C1 Pd1 C30 -122.7(2)
N1 C1 Pd1 C30 54.0(2)
N2 C1 Pd1 C24 56.1(2)
N1 C1 Pd1 C24 -127.3(2)
C24 C25 Pd1 C1 7.0(2)
C26 C25 Pd1 C1 -109.0(2)
C24 C25 Pd1 C31 -173.97(18)
C26 C25 Pd1 C31 70.0(2)
C24 C25 Pd1 C30 179.85(16)
C26 C25 Pd1 C30 63.8(2)
C26 C25 Pd1 C24 -116.0(3)
C30 C31 Pd1 C1 7.0(2)
C32 C31 Pd1 C1 -109.3(2)
C30 C31 Pd1 C25 -172.11(18)
C32 C31 Pd1 C25 71.6(2)
C32 C31 Pd1 C30 -116.3(3)
C30 C31 Pd1 C24 -176.86(16)
C32 C31 Pd1 C24 66.9(3)
C31 C30 Pd1 C1 -174.95(18)
C29 C30 Pd1 C1 72.2(2)
C31 C30 Pd1 C25 10.0(2)
C29 C30 Pd1 C25 -102.9(2)
C29 C30 Pd1 C31 -112.9(3)
C31 C30 Pd1 C24 10.4(5)
C29 C30 Pd1 C24 -102.5(5)
C25 C24 Pd1 C1 -175.15(17)
C23 C24 Pd1 C1 73.3(2)
C23 C24 Pd1 C25 -111.5(3)
C25 C24 Pd1 C31 7.6(2)
C23 C24 Pd1 C31 -103.9(2)
C25 C24 Pd1 C30 -0.5(5)
C23 C24 Pd1 C30 -112.0(5)
